data_2219436
loop_
_publ_author_name
'Shukla, Deepak'
'Rajeswaran, Manju'

_publ_section_title
;
 <i>N</i>,<i>N</i>'-Dicyclohexylnaphthalene-1,8;4:5-dicarboximide
;
_journal_coeditor_code SJ2528
_journal_issue 9
_journal_name_full 'Acta Crystallographica Section E'
_journal_page_first o1735
_journal_paper_doi 10.1107/S1600536808025221
_journal_volume 64
_journal_year 2008
_chemical_formula_iupac 'C26 H26 N2 O4'
_chemical_formula_moiety 'C26 H26 N2 O4'
_chemical_formula_sum 'C26 H26 N2 O4'
_chemical_formula_weight 430.49
_chemical_name_common NDICHex
_chemical_name_systematic
;
<i>N</i>,<i>N</i>'-dicyclohexylnaphthalene-1,8;4:5-dicarboximide
;
_space_group_IT_number 12
_symmetry_cell_setting monoclinic
_symmetry_space_group_name_Hall '-C 2y'
_symmetry_space_group_name_H-M 'C 1 2/m 1'
_atom_sites_solution_hydrogens geom
_atom_sites_solution_primary direct
_atom_sites_solution_secondary difmap
_audit_creation_method SHELXL-97
_cell_angle_alpha 90.00000
_cell_angle_beta 102.4790(18)
_cell_angle_gamma 90.00000
_cell_formula_units_Z 2
_cell_length_a 8.5410(2)
_cell_length_b 6.6780(2)
_cell_length_c 18.4270(9)
_cell_measurement_reflns_used 21067
_cell_measurement_temperature 293(2)
_cell_measurement_theta_max 27.485
_cell_measurement_theta_min 0.998
_cell_volume 1026.19(6)
_computing_cell_refinement
;
SCALEPACK (Otwinowski & Minor, 1997)
;
_computing_data_collection
;
COLLECT (Nonius, 2000)
;
_computing_data_reduction
;
DENZO and SCALEPACK (Otwinowski & Minor, 1997)
;
_computing_molecular_graphics
;
SHELXTL  (Sheldrick, 2008)
;
_computing_publication_material 'publCIF (Westrip, 2007)'
_computing_structure_refinement
;
SHELXTL (Sheldrick, 2008)
;
_computing_structure_solution
;
SIR97 (Altomare <i>et al.</i>, 1999)
;
_diffrn_ambient_temperature 293(2)
_diffrn_detector_area_resol_mean 9
_diffrn_measured_fraction_theta_full 0.982
_diffrn_measured_fraction_theta_max 0.982
_diffrn_measurement_device_type 'Nonius KappaCCD'
_diffrn_measurement_method '\f and \w'
_diffrn_radiation_monochromator graphite
_diffrn_radiation_source 'fine-focus sealed tube'
_diffrn_radiation_type MoK\a
_diffrn_radiation_wavelength 0.71073
_diffrn_reflns_av_R_equivalents 0.0870
_diffrn_reflns_av_sigmaI/netI 0.0659
_diffrn_reflns_limit_h_max 10
_diffrn_reflns_limit_h_min -10
_diffrn_reflns_limit_k_max 8
_diffrn_reflns_limit_k_min -8
_diffrn_reflns_limit_l_max 20
_diffrn_reflns_limit_l_min -23
_diffrn_reflns_number 3354
_diffrn_reflns_theta_full 27.35
_diffrn_reflns_theta_max 27.35
_diffrn_reflns_theta_min 4.25
_diffrn_standards_number 0
_exptl_absorpt_coefficient_mu 0.094
_exptl_absorpt_correction_type none
_exptl_crystal_colour Orange
_exptl_crystal_density_diffrn 1.393
_exptl_crystal_density_method 'not measured'
_exptl_crystal_description Block
_exptl_crystal_F_000 456
_exptl_crystal_size_max 0.35
_exptl_crystal_size_mid 0.25
_exptl_crystal_size_min 0.17
_refine_diff_density_max 0.390
_refine_diff_density_min -0.291
_refine_ls_extinction_method none
_refine_ls_goodness_of_fit_ref 1.058
_refine_ls_hydrogen_treatment constr
_refine_ls_matrix_type full
_refine_ls_number_parameters 91
_refine_ls_number_reflns 1227
_refine_ls_number_restraints 0
_refine_ls_restrained_S_all 1.058
_refine_ls_R_factor_all 0.1054
_refine_ls_R_factor_gt 0.0665
_refine_ls_shift/su_max_lt 0.001
_refine_ls_shift/su_mean 0.000
_refine_ls_structure_factor_coef Fsqd
_refine_ls_weighting_details 'calc w=1/[\s^2^(Fo^2^)+(0.0638P)^2^+1.0546P] where P=(Fo^2^+2Fc^2^)/3'
_refine_ls_weighting_scheme calc
_refine_ls_wR_factor_gt 0.1558
_refine_ls_wR_factor_ref 0.1821
_reflns_number_gt 787
_reflns_number_total 1227
_reflns_threshold_expression I>2\s(I)
_cod_data_source_file sj2528.cif
_cod_data_source_block I
_cod_original_sg_symbol_H-M 'C 2/m'
_cod_database_code 2219436
_cod_database_fobs_code 2219436

loop_
_symmetry_equiv_pos_as_xyz
'x, y, z'
'-x, y, -z'
'x+1/2, y+1/2, z'
'-x+1/2, y+1/2, -z'
'-x, -y, -z'
'x, -y, z'
'-x+1/2, -y+1/2, -z'
'x+1/2, -y+1/2, z'

loop_
_atom_site_type_symbol
_atom_site_label
_atom_site_fract_x
_atom_site_fract_y
_atom_site_fract_z
_atom_site_U_iso_or_equiv
_atom_site_adp_type
_atom_site_calc_flag
_atom_site_refinement_flags
_atom_site_occupancy
O O1 0.2160(3) 0.0000 0.28476(12) 0.0594(8) Uani d S 1
O O2 0.7630(3) 0.0000 0.33332(13) 0.0647(8) Uani d S 1
N N1 0.4894(3) 0.0000 0.30625(13) 0.0431(7) Uani d S 1
C C1 0.6391(4) 0.0000 0.35566(18) 0.0457(8) Uani d S 1
C C2 0.6418(3) 0.0000 0.43622(17) 0.0422(8) Uani d S 1
C C3 0.7854(4) 0.0000 0.48703(18) 0.0510(9) Uani d S 1
H H3 0.8806 0.0000 0.4703 0.061 Uiso calc SR 1
C C4 0.4979(3) 0.0000 0.46157(16) 0.0384(7) Uani d S 1
C C5 0.2086(4) 0.0000 0.43639(18) 0.0494(9) Uani d S 1
H H5 0.1100 0.0000 0.4030 0.059 Uiso calc SR 1
C C6 0.3486(3) 0.0000 0.41020(17) 0.0410(7) Uani d S 1
C C7 0.3427(4) 0.0000 0.32968(18) 0.0446(8) Uani d S 1
C C8 0.4868(4) 0.0000 0.22507(16) 0.0460(8) Uani d S 1
H H8 0.5991 0.0000 0.2207 0.055 Uiso calc SR 1
C C9 0.4125(3) 0.1896(4) 0.18665(13) 0.0591(7) Uani d . 1
H H9A 0.4684 0.3060 0.2110 0.071 Uiso calc R 1
H H9B 0.3010 0.1986 0.1901 0.071 Uiso calc R 1
C C10 0.4238(3) 0.1862(5) 0.10529(14) 0.0708(9) Uani d . 1
H H10A 0.3699 0.3031 0.0803 0.085 Uiso calc R 1
H H10B 0.5356 0.1926 0.1022 0.085 Uiso calc R 1
C C11 0.3488(5) 0.0000 0.0665(2) 0.0664(11) Uani d S 1
H H11A 0.3624 0.0000 0.0156 0.080 Uiso calc SR 1
H H11B 0.2348 0.0000 0.0654 0.080 Uiso calc SR 1

loop_
_atom_site_aniso_label
_atom_site_aniso_U_11
_atom_site_aniso_U_22
_atom_site_aniso_U_33
_atom_site_aniso_U_12
_atom_site_aniso_U_13
_atom_site_aniso_U_23
O1 0.0365(12) 0.088(2) 0.0494(14) 0.000 0.0005(9) 0.000
O2 0.0363(12) 0.105(2) 0.0535(14) 0.000 0.0113(10) 0.000
N1 0.0330(12) 0.0522(17) 0.0428(14) 0.000 0.0052(10) 0.000
C1 0.0323(15) 0.051(2) 0.0514(19) 0.000 0.0047(12) 0.000
C2 0.0322(15) 0.0478(19) 0.0456(18) 0.000 0.0066(12) 0.000
C3 0.0296(15) 0.071(2) 0.0513(19) 0.000 0.0072(12) 0.000
C4 0.0309(14) 0.0364(16) 0.0459(16) 0.000 0.0040(11) 0.000
C5 0.0292(14) 0.065(2) 0.0503(19) 0.000 0.0012(12) 0.000
C6 0.0303(15) 0.0445(18) 0.0460(17) 0.000 0.0033(12) 0.000
C7 0.0357(15) 0.0466(19) 0.0491(18) 0.000 0.0038(13) 0.000
C8 0.0379(15) 0.059(2) 0.0403(17) 0.000 0.0059(12) 0.000
C9 0.0643(15) 0.0483(15) 0.0601(16) -0.0050(13) 0.0033(11) 0.0031(12)
C10 0.0716(17) 0.080(2) 0.0561(16) -0.0103(17) 0.0045(12) 0.0170(15)
C11 0.056(2) 0.094(3) 0.047(2) 0.000 0.0059(16) 0.000

loop_
_atom_type_symbol
_atom_type_description
_atom_type_scat_dispersion_real
_atom_type_scat_dispersion_imag
_atom_type_scat_source
C C 0.0033 0.0016 'International Tables Vol C Tables 4.2.6.8 and 6.1.1.4'
H H 0.0000 0.0000 'International Tables Vol C Tables 4.2.6.8 and 6.1.1.4'
O O 0.0106 0.0060 'International Tables Vol C Tables 4.2.6.8 and 6.1.1.4'
N N 0.0061 0.0033 'International Tables Vol C Tables 4.2.6.8 and 6.1.1.4'

loop_
_geom_angle_atom_site_label_1
_geom_angle_atom_site_label_2
_geom_angle_atom_site_label_3
_geom_angle_site_symmetry_1
_geom_angle_site_symmetry_3
_geom_angle
C1 N1 C7 . . 123.2(3)
C1 N1 C8 . . 117.8(3)
C7 N1 C8 . . 119.0(2)
O2 C1 N1 . . 121.3(3)
O2 C1 C2 . . 120.9(3)
N1 C1 C2 . . 117.8(3)
C3 C2 C4 . . 119.3(3)
C3 C2 C1 . . 120.1(3)
C4 C2 C1 . . 120.5(3)
C2 C3 C5 . 5_656 121.3(3)
C2 C3 H3 . . 119.3
C5 C3 H3 5_656 . 119.3
C2 C4 C4 . 5_656 120.0(3)
C2 C4 C6 . . 120.3(3)
C4 C4 C6 5_656 . 119.7(3)
C6 C5 C3 . 5_656 120.4(3)
C6 C5 H5 . . 119.8
C3 C5 H5 5_656 . 119.8
C5 C6 C4 . . 119.3(3)
C5 C6 C7 . . 120.5(3)
C4 C6 C7 . . 120.2(3)
O1 C7 N1 . . 120.8(3)
O1 C7 C6 . . 121.2(3)
N1 C7 C6 . . 118.0(2)
N1 C8 C9 . 6 112.42(17)
N1 C8 C9 . . 112.42(17)
C9 C8 C9 6 . 112.7(3)
N1 C8 H8 . . 106.2
C9 C8 H8 6 . 106.2
C9 C8 H8 . . 106.2
C8 C9 C10 . . 109.7(2)
C8 C9 H9A . . 109.7
C10 C9 H9A . . 109.7
C8 C9 H9B . . 109.7
C10 C9 H9B . . 109.7
H9A C9 H9B . . 108.2
C11 C10 C9 . . 111.6(3)
C11 C10 H10A . . 109.3
C9 C10 H10A . . 109.3
C11 C10 H10B . . 109.3
C9 C10 H10B . . 109.3
H10A C10 H10B . . 108.0
C10 C11 C10 . 6 111.3(3)
C10 C11 H11A . . 109.4
C10 C11 H11A 6 . 109.4
C10 C11 H11B . . 109.4
C10 C11 H11B 6 . 109.4
H11A C11 H11B . . 108.0

loop_
_geom_bond_atom_site_label_1
_geom_bond_atom_site_label_2
_geom_bond_site_symmetry_2
_geom_bond_distance
O1 C7 . 1.212(3)
O2 C1 . 1.216(4)
N1 C1 . 1.401(4)
N1 C7 . 1.411(4)
N1 C8 . 1.491(4)
C1 C2 . 1.480(4)
C2 C3 . 1.373(4)
C2 C4 . 1.406(4)
C3 C5 5_656 1.401(4)
C3 H3 . 0.9300
C4 C4 5_656 1.409(6)
C4 C6 . 1.415(4)
C5 C6 . 1.382(4)
C5 C3 5_656 1.401(4)
C5 H5 . 0.9300
C6 C7 . 1.474(4)
C8 C9 6 1.521(3)
C8 C9 . 1.521(3)
C8 H8 . 0.9800
C9 C10 . 1.523(3)
C9 H9A . 0.9700
C9 H9B . 0.9700
C10 C11 . 1.506(4)
C10 H10A . 0.9700
C10 H10B . 0.9700
C11 C10 6 1.506(4)
C11 H11A . 0.9700
C11 H11B . 0.9700

loop_
_geom_torsion_atom_site_label_1
_geom_torsion_atom_site_label_2
_geom_torsion_atom_site_label_3
_geom_torsion_atom_site_label_4
_geom_torsion_site_symmetry_1
_geom_torsion_site_symmetry_4
_geom_torsion
C7 N1 C1 O2 . . 180.0
C8 N1 C1 O2 . . 0.0
C7 N1 C1 C2 . . 0.0
C8 N1 C1 C2 . . 180.0
O2 C1 C2 C3 . . 0.0
N1 C1 C2 C3 . . 180.0
O2 C1 C2 C4 . . 180.0
N1 C1 C2 C4 . . 0.0
C4 C2 C3 C5 . 5_656 0.0000(10)
C1 C2 C3 C5 . 5_656 180.0
C3 C2 C4 C4 . 5_656 0.0
C1 C2 C4 C4 . 5_656 180.0
C3 C2 C4 C6 . . 180.0
C1 C2 C4 C6 . . 0.0
C3 C5 C6 C4 5_656 . 0.0000(10)
C3 C5 C6 C7 5_656 . 180.0
C2 C4 C6 C5 . . 180.0
C4 C4 C6 C5 5_656 . 0.0000(10)
C2 C4 C6 C7 . . 0.0
C4 C4 C6 C7 5_656 . 180.0
C1 N1 C7 O1 . . 180.0
C8 N1 C7 O1 . . 0.0
C1 N1 C7 C6 . . 0.0
C8 N1 C7 C6 . . 180.0
C5 C6 C7 O1 . . 0.0
C4 C6 C7 O1 . . 180.0
C5 C6 C7 N1 . . 180.0
C4 C6 C7 N1 . . 0.0
C1 N1 C8 C9 . 6 115.76(19)
C7 N1 C8 C9 . 6 -64.24(19)
C1 N1 C8 C9 . . -115.76(19)
C7 N1 C8 C9 . . 64.24(19)
N1 C8 C9 C10 . . 176.2(2)
C9 C8 C9 C10 6 . -55.5(4)
C8 C9 C10 C11 . . 55.2(3)
C9 C10 C11 C10 . 6 -56.5(4)
